data_2207852
loop_
_publ_author_name
'Bowen, Richard J.'
'Coyanis, E. Mabel'
'Layh, Marcus'
'Meijboom, Reinout'
'Poole, Craig B.'

_publ_section_title
;
 Bis[bis(diphenylphosphino)ethane]rhodium(I) tetraphenylborate
;
_journal_coeditor_code OM6278
_journal_issue 1
_journal_name_full 'Acta Crystallographica Section E'
_journal_page_first m101
_journal_page_last m102
_journal_paper_doi 10.1107/S1600536805040717
_journal_volume 62
_journal_year 2006
_chemical_formula_iupac '[Rh (C26 H24 P2)2] (C24 H20 B)'
_chemical_formula_moiety 'C52 H48 P4 Rh +, C24 H20 B -'
_chemical_formula_sum 'C76 H68 B P4 Rh'
_chemical_formula_weight 1218.9
_chemical_name_systematic
;
Bis[bis(diphenylphosphino)ethane]rhodium(I) tetraphenylborate
;
_space_group_IT_number 15
_symmetry_cell_setting monoclinic
_symmetry_space_group_name_Hall '-C 2yc'
_symmetry_space_group_name_H-M 'C 1 2/c 1'
_audit_creation_method 'WinGX routine CIF_UPDATE'
_cell_angle_alpha 90
_cell_angle_beta 102.642(2)
_cell_angle_gamma 90
_cell_formula_units_Z 4
_cell_length_a 17.010(2)
_cell_length_b 16.560(2)
_cell_length_c 22.142(3)
_cell_measurement_reflns_used 977
_cell_measurement_temperature 173(2)
_cell_measurement_theta_max 28.18
_cell_measurement_theta_min 2.63
_cell_volume 6085.9(13)
_computing_cell_refinement 'SAINT-Plus (Bruker, 1999)'
_computing_data_collection 'SMART-NT (Bruker, 1998)'
_computing_data_reduction 'SAINT-Plus and XPREP (Bruker, 1999)'
_computing_molecular_graphics 'DIAMOND (Brandenburg & Berndt, 2001)'
_computing_publication_material 'WinGX (Farrugia, 1999)'
_computing_structure_refinement 'SHELXL97 (Sheldrick, 1997)'
_computing_structure_solution 'SHELXS97 (Sheldrick, 1997)'
_diffrn_measured_fraction_theta_full 0.995
_diffrn_measured_fraction_theta_max 0.995
_diffrn_measurement_device_type 'Bruker SMART CCD 1K'
_diffrn_measurement_method \w
_diffrn_radiation_type MoK\a
_diffrn_radiation_wavelength 0.71073
_diffrn_reflns_av_R_equivalents 0.0371
_diffrn_reflns_limit_h_max 22
_diffrn_reflns_limit_h_min -19
_diffrn_reflns_limit_k_max 21
_diffrn_reflns_limit_k_min -19
_diffrn_reflns_limit_l_max 27
_diffrn_reflns_limit_l_min -29
_diffrn_reflns_number 20334
_diffrn_reflns_theta_full 28
_diffrn_reflns_theta_max 28
_diffrn_reflns_theta_min 1.74
_diffrn_standards_decay_% 0
_diffrn_standards_interval_count 0
_diffrn_standards_interval_time 0
_diffrn_standards_number 0
_exptl_absorpt_coefficient_mu 0.431
_exptl_absorpt_correction_T_max 0.9226
_exptl_absorpt_correction_T_min 0.9188
_exptl_absorpt_correction_type multi-scan
_exptl_absorpt_process_details '(SADABS; Bruker, 1998)'
_exptl_crystal_colour yellow
_exptl_crystal_density_diffrn 1.33
_exptl_crystal_density_method 'not measured'
_exptl_crystal_description cuboid
_exptl_crystal_F_000 2536
_exptl_crystal_size_max 0.2
_exptl_crystal_size_mid 0.2
_exptl_crystal_size_min 0.19
_refine_diff_density_max 0.389
_refine_diff_density_min -0.371
_refine_ls_extinction_method none
_refine_ls_goodness_of_fit_ref 1.037
_refine_ls_hydrogen_treatment constr
_refine_ls_matrix_type full
_refine_ls_number_parameters 371
_refine_ls_number_reflns 7320
_refine_ls_number_restraints 0
_refine_ls_restrained_S_all 1.037
_refine_ls_R_factor_gt 0.0306
_refine_ls_shift/su_max 0.001
_refine_ls_structure_factor_coef Fsqd
_refine_ls_weighting_details 'calc w=1/[\s^2^(Fo^2^)+(0.0346P)^2^] where P=(Fo^2^+2Fc^2^)/3'
_refine_ls_weighting_scheme calc
_refine_ls_wR_factor_ref 0.0743
_reflns_number_gt 5664
_reflns_number_total 7320
_reflns_threshold_expression I>2\s(I)
_cod_data_source_file om6278.cif
_cod_data_source_block I
_cod_original_cell_volume 6086.0(13)
_cod_original_sg_symbol_Hall '-C 2yc '
_cod_original_sg_symbol_H-M 'C 2/c'
_cod_database_code 2207852
_cod_database_fobs_code 2207852

loop_
_symmetry_equiv_pos_as_xyz
'x, y, z'
'-x, y, -z+1/2'
'x+1/2, y+1/2, z'
'-x+1/2, y+1/2, -z+1/2'
'-x, -y, -z'
'x, -y, z-1/2'
'-x+1/2, -y+1/2, -z'
'x+1/2, -y+1/2, z-1/2'

loop_
_atom_site_label
_atom_site_fract_x
_atom_site_fract_y
_atom_site_fract_z
_atom_site_U_iso_or_equiv
_atom_site_adp_type
_atom_site_calc_flag
_atom_site_refinement_flags
_atom_site_occupancy
_atom_site_type_symbol
Rh 0.5 0.210290(12) 0.25 0.01656(6) Uani d S 1 Rh
P1 0.60831(3) 0.21762(3) 0.33360(2) 0.01846(10) Uani d . 1 P
P2 0.60083(3) 0.19785(3) 0.19581(2) 0.01893(11) Uani d . 1 P
B 1 0.18014(19) 0.25 0.0239(7) Uani d S 1 B
C1 0.70401(11) 0.20313(12) 0.30841(8) 0.0240(4) Uani d . 1 C
H1A 0.7484 0.2307 0.3375 0.029 Uiso calc R 1 H
H1B 0.717 0.1449 0.3081 0.029 Uiso calc R 1 H
C2 0.69502(11) 0.23827(12) 0.24348(8) 0.0231(4) Uani d . 1 C
H2A 0.7414 0.2224 0.2258 0.028 Uiso calc R 1 H
H2B 0.6927 0.298 0.2449 0.028 Uiso calc R 1 H
C11 0.62503(11) 0.31524(11) 0.37331(8) 0.0211(4) Uani d . 1 C
C12 0.57851(11) 0.38199(11) 0.35073(8) 0.0237(4) Uani d . 1 C
H12 0.54 0.378 0.3127 0.028 Uiso calc R 1 H
C13 0.58751(12) 0.45474(12) 0.38305(9) 0.0301(5) Uani d . 1 C
H13 0.5549 0.4999 0.3674 0.036 Uiso calc R 1 H
C14 0.64446(13) 0.46082(13) 0.43824(10) 0.0340(5) Uani d . 1 C
H14 0.6501 0.5099 0.461 0.041 Uiso calc R 1 H
C15 0.69311(13) 0.39566(13) 0.46028(9) 0.0327(5) Uani d . 1 C
H15 0.733 0.4005 0.4975 0.039 Uiso calc R 1 H
C16 0.68371(12) 0.32331(12) 0.42813(9) 0.0272(4) Uani d . 1 C
H16 0.7174 0.2788 0.4434 0.033 Uiso calc R 1 H
C21 0.61418(11) 0.14513(11) 0.39716(8) 0.0202(4) Uani d . 1 C
C22 0.58604(11) 0.16495(12) 0.44973(8) 0.0246(4) Uani d . 1 C
H22 0.5697 0.2188 0.4554 0.03 Uiso calc R 1 H
C23 0.58163(12) 0.10643(13) 0.49404(9) 0.0329(5) Uani d . 1 C
H23 0.5622 0.1205 0.5297 0.039 Uiso calc R 1 H
C24 0.60530(13) 0.02833(13) 0.48639(10) 0.0358(5) Uani d . 1 C
H24 0.6024 -0.0113 0.5169 0.043 Uiso calc R 1 H
C25 0.63324(13) 0.00751(12) 0.43453(10) 0.0331(5) Uani d . 1 C
H25 0.6493 -0.0465 0.4292 0.04 Uiso calc R 1 H
C26 0.63792(12) 0.06543(12) 0.39007(9) 0.0269(4) Uani d . 1 C
H26 0.6574 0.0508 0.3545 0.032 Uiso calc R 1 H
C31 0.59659(10) 0.24128(12) 0.11921(8) 0.0205(4) Uani d . 1 C
C32 0.60500(12) 0.19528(12) 0.06835(8) 0.0262(4) Uani d . 1 C
H32 0.6158 0.1391 0.0732 0.031 Uiso calc R 1 H
C33 0.59763(13) 0.23108(13) 0.01044(9) 0.0325(5) Uani d . 1 C
H33 0.6044 0.1995 -0.0239 0.039 Uiso calc R 1 H
C34 0.58051(13) 0.31255(13) 0.00287(9) 0.0340(5) Uani d . 1 C
H34 0.5745 0.3367 -0.0368 0.041 Uiso calc R 1 H
C35 0.57211(12) 0.35894(13) 0.05311(9) 0.0318(5) Uani d . 1 C
H35 0.5605 0.415 0.048 0.038 Uiso calc R 1 H
C36 0.58072(11) 0.32323(12) 0.11090(9) 0.0251(4) Uani d . 1 C
H36 0.5757 0.3554 0.1454 0.03 Uiso calc R 1 H
C41 0.62362(11) 0.09177(11) 0.18519(8) 0.0219(4) Uani d . 1 C
C42 0.69990(12) 0.06444(13) 0.18070(9) 0.0312(5) Uani d . 1 C
H42 0.7439 0.1011 0.1867 0.037 Uiso calc R 1 H
C43 0.71161(13) -0.01574(13) 0.16752(10) 0.0351(5) Uani d . 1 C
H43 0.7639 -0.0338 0.1651 0.042 Uiso calc R 1 H
C44 0.64847(14) -0.06981(13) 0.15781(9) 0.0364(5) Uani d . 1 C
H44 0.657 -0.1247 0.1484 0.044 Uiso calc R 1 H
C45 0.57261(13) -0.04367(13) 0.16181(10) 0.0365(5) Uani d . 1 C
H45 0.5286 -0.0803 0.1543 0.044 Uiso calc R 1 H
C46 0.56082(12) 0.03631(12) 0.17683(9) 0.0279(4) Uani d . 1 C
H46 0.5091 0.0533 0.1814 0.034 Uiso calc R 1 H
C51 0.95218(11) 0.12619(12) 0.29323(8) 0.0268(4) Uani d . 1 C
C52 0.91287(13) 0.05376(13) 0.27359(10) 0.0369(5) Uani d . 1 C
H52 0.9183 0.0315 0.2352 0.044 Uiso calc R 1 H
C53 0.86607(14) 0.01280(15) 0.30791(12) 0.0466(6) Uani d . 1 C
H53 0.8397 -0.0359 0.2925 0.056 Uiso calc R 1 H
C54 0.85794(14) 0.04268(16) 0.36412(12) 0.0487(7) Uani d . 1 C
H54 0.827 0.0142 0.3881 0.058 Uiso calc R 1 H
C55 0.89486(13) 0.11399(16) 0.38529(10) 0.0437(6) Uani d . 1 C
H55 0.8892 0.1353 0.4239 0.052 Uiso calc R 1 H
C56 0.94063(12) 0.15513(14) 0.35026(9) 0.0328(5) Uani d . 1 C
H56 0.9651 0.2048 0.3655 0.039 Uiso calc R 1 H
C61 0.92764(11) 0.23343(12) 0.20644(8) 0.0259(4) Uani d . 1 C
C62 0.90545(13) 0.31106(13) 0.22108(10) 0.0354(5) Uani d . 1 C
H62 0.9353 0.3363 0.2575 0.043 Uiso calc R 1 H
C63 0.84109(14) 0.35315(14) 0.18439(12) 0.0443(6) Uani d . 1 C
H63 0.8285 0.4061 0.1959 0.053 Uiso calc R 1 H
C64 0.79592(14) 0.31836(16) 0.13173(11) 0.0453(6) Uani d . 1 C
H64 0.7528 0.3472 0.1063 0.054 Uiso calc R 1 H
C65 0.81422(13) 0.24073(16) 0.11629(10) 0.0408(6) Uani d . 1 C
H65 0.7829 0.2155 0.0805 0.049 Uiso calc R 1 H
C66 0.87833(12) 0.19953(13) 0.15305(9) 0.0304(5) Uani d . 1 C
H66 0.8894 0.1461 0.1417 0.037 Uiso calc R 1 H

loop_
_atom_site_aniso_label
_atom_site_aniso_U_11
_atom_site_aniso_U_22
_atom_site_aniso_U_33
_atom_site_aniso_U_12
_atom_site_aniso_U_13
_atom_site_aniso_U_23
Rh 0.01558(10) 0.02155(11) 0.01242(10) 0 0.00278(7) 0
P1 0.0175(2) 0.0229(3) 0.0144(2) -0.00038(19) 0.00202(18) 0.00064(19)
P2 0.0179(2) 0.0243(3) 0.0149(2) -0.00110(19) 0.00441(18) 0.00034(19)
B 0.0272(17) 0.0238(16) 0.0204(15) 0 0.0045(13) 0
C1 0.0178(9) 0.0321(11) 0.0219(9) 0.0003(8) 0.0037(7) 0.0009(8)
C2 0.0201(10) 0.0282(10) 0.0216(9) -0.0027(8) 0.0057(8) -0.0010(8)
C11 0.0211(10) 0.0244(10) 0.0184(9) -0.0043(8) 0.0057(7) 0.0003(7)
C12 0.0222(10) 0.0277(11) 0.0208(9) -0.0019(8) 0.0035(8) 0.0013(8)
C13 0.0305(12) 0.0246(11) 0.0368(12) 0.0004(9) 0.0110(9) 0.0021(9)
C14 0.0386(13) 0.0290(12) 0.0368(12) -0.0096(10) 0.0133(10) -0.0093(9)
C15 0.0334(12) 0.0373(12) 0.0252(10) -0.0101(10) 0.0016(9) -0.0058(9)
C16 0.0256(11) 0.0281(11) 0.0254(10) -0.0025(8) 0.0004(8) 0.0010(8)
C21 0.0177(9) 0.0228(10) 0.0177(9) -0.0016(7) -0.0013(7) 0.0010(7)
C22 0.0233(10) 0.0281(11) 0.0219(9) 0.0024(8) 0.0038(8) 0.0035(8)
C23 0.0322(12) 0.0438(13) 0.0238(10) 0.0023(10) 0.0088(9) 0.0097(9)
C24 0.0357(13) 0.0342(13) 0.0356(12) -0.0028(10) 0.0036(10) 0.0177(10)
C25 0.0335(12) 0.0213(11) 0.0403(12) -0.0002(9) -0.0009(10) 0.0042(9)
C26 0.0267(11) 0.0268(11) 0.0250(10) -0.0019(8) 0.0010(8) -0.0024(8)
C31 0.0159(9) 0.0288(10) 0.0171(8) -0.0016(8) 0.0045(7) 0.0014(8)
C32 0.0282(11) 0.0297(12) 0.0214(9) -0.0027(8) 0.0072(8) -0.0015(8)
C33 0.0380(12) 0.0410(13) 0.0205(10) -0.0050(10) 0.0107(9) -0.0037(9)
C34 0.0351(12) 0.0464(14) 0.0205(10) -0.0042(10) 0.0060(9) 0.0074(9)
C35 0.0333(12) 0.0315(12) 0.0300(11) 0.0012(9) 0.0057(9) 0.0078(9)
C36 0.0237(10) 0.0298(11) 0.0224(9) 0.0001(8) 0.0061(8) -0.0016(8)
C41 0.0224(10) 0.0249(10) 0.0192(9) 0.0015(8) 0.0059(8) 0.0025(8)
C42 0.0275(11) 0.0343(12) 0.0346(11) 0.0012(9) 0.0128(9) 0.0003(9)
C43 0.0321(12) 0.0418(13) 0.0348(12) 0.0107(10) 0.0146(10) -0.0016(10)
C44 0.0472(14) 0.0281(12) 0.0322(11) 0.0099(10) 0.0051(10) -0.0022(9)
C45 0.0353(13) 0.0272(12) 0.0428(13) -0.0010(9) -0.0008(10) 0.0019(10)
C46 0.0245(11) 0.0281(11) 0.0313(11) 0.0029(8) 0.0061(9) 0.0052(9)
C51 0.0227(10) 0.0305(11) 0.0246(10) 0.0036(8) -0.0008(8) 0.0067(8)
C52 0.0370(13) 0.0339(13) 0.0357(12) -0.0038(10) -0.0012(10) 0.0090(10)
C53 0.0367(14) 0.0401(14) 0.0569(16) -0.0065(11) -0.0033(12) 0.0207(12)
C54 0.0253(12) 0.0616(17) 0.0586(16) 0.0028(12) 0.0078(11) 0.0340(14)
C55 0.0331(13) 0.0643(17) 0.0360(12) 0.0116(12) 0.0125(10) 0.0160(12)
C56 0.0261(11) 0.0415(13) 0.0309(11) 0.0045(9) 0.0064(9) 0.0067(10)
C61 0.0257(11) 0.0310(11) 0.0227(9) -0.0004(8) 0.0092(8) 0.0048(8)
C62 0.0338(13) 0.0320(12) 0.0409(12) 0.0034(9) 0.0088(10) 0.0041(10)
C63 0.0367(14) 0.0366(13) 0.0640(16) 0.0094(11) 0.0204(13) 0.0190(12)
C64 0.0260(12) 0.0627(17) 0.0499(15) 0.0083(11) 0.0141(11) 0.0360(13)
C65 0.0244(12) 0.0700(18) 0.0278(11) -0.0042(11) 0.0056(9) 0.0155(11)
C66 0.0244(11) 0.0429(13) 0.0248(10) -0.0022(9) 0.0071(8) 0.0039(9)

loop_
_atom_type_symbol
_atom_type_description
_atom_type_scat_dispersion_real
_atom_type_scat_dispersion_imag
_atom_type_scat_source
C C 0.0033 0.0016 'International Tables Vol C Tables 4.2.6.8 and 6.1.1.4'
H H 0 0 'International Tables Vol C Tables 4.2.6.8 and 6.1.1.4'
P P 0.1023 0.0942 'International Tables Vol C Tables 4.2.6.8 and 6.1.1.4'
Rh Rh -1.1178 0.9187 'International Tables Vol C Tables 4.2.6.8 and 6.1.1.4'
B B 0.0013 0.0007 'International Tables Vol C Tables 4.2.6.8 and 6.1.1.4'

loop_
_geom_angle_atom_site_label_1
_geom_angle_atom_site_label_2
_geom_angle_atom_site_label_3
_geom_angle_site_symmetry_1
_geom_angle_site_symmetry_3
_geom_angle
_geom_angle_publ_flag
P2 Rh P2 . 2_655 169.75(3) y
P2 Rh P1 . 2_655 98.110(18) y
P2 Rh P1 2_655 2_655 82.432(18) ?
P2 Rh P1 . . 82.432(18) y
P2 Rh P1 2_655 . 98.110(18) ?
P1 Rh P1 2_655 . 173.98(3) y
C11 P1 C21 . . 103.44(8) ?
C11 P1 C1 . . 101.82(8) ?
C21 P1 C1 . . 104.05(8) ?
C11 P1 Rh . . 116.32(6) ?
C21 P1 Rh . . 118.67(6) ?
C1 P1 Rh . . 110.59(6) ?
C41 P2 C31 . . 103.03(8) ?
C41 P2 C2 . . 103.95(9) ?
C31 P2 C2 . . 103.97(8) ?
C41 P2 Rh . . 110.85(6) ?
C31 P2 Rh . . 124.34(6) ?
C2 P2 Rh . . 108.78(6) ?
C61 B C61 2_755 . 115.1(2) y
C61 B C51 2_755 2_755 103.31(9) y
C61 B C51 . 2_755 110.57(9) ?
C61 B C51 2_755 . 110.57(9) ?
C61 B C51 . . 103.31(9) ?
C51 B C51 2_755 . 114.4(2) ?
C2 C1 P1 . . 108.74(13) ?
C2 C1 H1A . . 109.9 ?
P1 C1 H1A . . 109.9 ?
C2 C1 H1B . . 109.9 ?
P1 C1 H1B . . 109.9 ?
H1A C1 H1B . . 108.3 ?
C1 C2 P2 . . 107.25(12) ?
C1 C2 H2A . . 110.3 ?
P2 C2 H2A . . 110.3 ?
C1 C2 H2B . . 110.3 ?
P2 C2 H2B . . 110.3 ?
H2A C2 H2B . . 108.5 ?
C12 C11 C16 . . 118.62(17) ?
C12 C11 P1 . . 120.90(14) ?
C16 C11 P1 . . 120.46(15) ?
C11 C12 C13 . . 120.94(18) ?
C11 C12 H12 . . 119.5 ?
C13 C12 H12 . . 119.5 ?
C14 C13 C12 . . 119.51(19) ?
C14 C13 H13 . . 120.2 ?
C12 C13 H13 . . 120.2 ?
C15 C14 C13 . . 120.21(19) ?
C15 C14 H14 . . 119.9 ?
C13 C14 H14 . . 119.9 ?
C14 C15 C16 . . 120.07(19) ?
C14 C15 H15 . . 120 ?
C16 C15 H15 . . 120 ?
C15 C16 C11 . . 120.58(19) ?
C15 C16 H16 . . 119.7 ?
C11 C16 H16 . . 119.7 ?
C22 C21 C26 . . 118.50(17) ?
C22 C21 P1 . . 121.07(14) ?
C26 C21 P1 . . 119.96(14) ?
C21 C22 C23 . . 120.44(19) ?
C21 C22 H22 . . 119.8 ?
C23 C22 H22 . . 119.8 ?
C24 C23 C22 . . 120.32(19) ?
C24 C23 H23 . . 119.8 ?
C22 C23 H23 . . 119.8 ?
C23 C24 C25 . . 120.06(18) ?
C23 C24 H24 . . 120 ?
C25 C24 H24 . . 120 ?
C24 C25 C26 . . 120.06(19) ?
C24 C25 H25 . . 120 ?
C26 C25 H25 . . 120 ?
C25 C26 C21 . . 120.61(19) ?
C25 C26 H26 . . 119.7 ?
C21 C26 H26 . . 119.7 ?
C36 C31 C32 . . 118.62(17) ?
C36 C31 P2 . . 118.32(13) ?
C32 C31 P2 . . 122.99(15) ?
C31 C32 C33 . . 120.46(19) ?
C31 C32 H32 . . 119.8 ?
C33 C32 H32 . . 119.8 ?
C34 C33 C32 . . 120.06(18) ?
C34 C33 H33 . . 120 ?
C32 C33 H33 . . 120 ?
C33 C34 C35 . . 120.00(18) ?
C33 C34 H34 . . 120 ?
C35 C34 H34 . . 120 ?
C34 C35 C36 . . 119.7(2) ?
C34 C35 H35 . . 120.1 ?
C36 C35 H35 . . 120.1 ?
C35 C36 C31 . . 121.13(18) ?
C35 C36 H36 . . 119.4 ?
C31 C36 H36 . . 119.4 ?
C46 C41 C42 . . 118.35(18) ?
C46 C41 P2 . . 118.32(14) ?
C42 C41 P2 . . 123.17(15) ?
C43 C42 C41 . . 120.29(19) ?
C43 C42 H42 . . 119.9 ?
C41 C42 H42 . . 119.9 ?
C44 C43 C42 . . 120.9(2) ?
C44 C43 H43 . . 119.6 ?
C42 C43 H43 . . 119.6 ?
C43 C44 C45 . . 119.5(2) ?
C43 C44 H44 . . 120.2 ?
C45 C44 H44 . . 120.2 ?
C44 C45 C46 . . 119.9(2) ?
C44 C45 H45 . . 120 ?
C46 C45 H45 . . 120 ?
C41 C46 C45 . . 120.94(19) ?
C41 C46 H46 . . 119.5 ?
C45 C46 H46 . . 119.5 ?
C52 C51 C56 . . 114.96(19) ?
C52 C51 B . . 123.26(18) ?
C56 C51 B . . 121.42(18) ?
C53 C52 C51 . . 122.8(2) ?
C53 C52 H52 . . 118.6 ?
C51 C52 H52 . . 118.6 ?
C54 C53 C52 . . 120.1(2) ?
C54 C53 H53 . . 119.9 ?
C52 C53 H53 . . 119.9 ?
C55 C54 C53 . . 119.4(2) ?
C55 C54 H54 . . 120.3 ?
C53 C54 H54 . . 120.3 ?
C54 C55 C56 . . 120.1(2) ?
C54 C55 H55 . . 120 ?
C56 C55 H55 . . 120 ?
C55 C56 C51 . . 122.7(2) ?
C55 C56 H56 . . 118.7 ?
C51 C56 H56 . . 118.7 ?
C62 C61 C66 . . 114.83(19) ?
C62 C61 B . . 124.27(18) ?
C66 C61 B . . 120.69(19) ?
C61 C62 C63 . . 122.7(2) ?
C61 C62 H62 . . 118.6 ?
C63 C62 H62 . . 118.6 ?
C64 C63 C62 . . 120.3(2) ?
C64 C63 H63 . . 119.8 ?
C62 C63 H63 . . 119.8 ?
C63 C64 C65 . . 119.0(2) ?
C63 C64 H64 . . 120.5 ?
C65 C64 H64 . . 120.5 ?
C64 C65 C66 . . 120.1(2) ?
C64 C65 H65 . . 119.9 ?
C66 C65 H65 . . 119.9 ?
C65 C66 C61 . . 122.9(2) ?
C65 C66 H66 . . 118.5 ?
C61 C66 H66 . . 118.5 ?

loop_
_geom_bond_atom_site_label_1
_geom_bond_atom_site_label_2
_geom_bond_site_symmetry_2
_geom_bond_distance
_geom_bond_publ_flag
Rh P2 . 2.3076(5) y
Rh P2 2_655 2.3076(5) ?
Rh P1 2_655 2.3114(5) ?
Rh P1 . 2.3114(5) y
P1 C11 . 1.8326(19) y
P1 C21 . 1.8358(18) y
P1 C1 . 1.8484(18) y
P2 C41 . 1.8253(19) ?
P2 C31 . 1.8290(18) ?
P2 C2 . 1.8410(18) y
B C61 2_755 1.644(3) ?
B C61 . 1.644(3) y
B C51 2_755 1.648(3) ?
B C51 . 1.648(3) y
C1 C2 . 1.527(2) y
C1 H1A . 0.99 ?
C1 H1B . 0.99 ?
C2 H2A . 0.99 ?
C2 H2B . 0.99 ?
C11 C12 . 1.387(3) ?
C11 C16 . 1.399(3) ?
C12 C13 . 1.393(3) ?
C12 H12 . 0.95 ?
C13 C14 . 1.387(3) ?
C13 H13 . 0.95 ?
C14 C15 . 1.382(3) ?
C14 H14 . 0.95 ?
C15 C16 . 1.385(3) ?
C15 H15 . 0.95 ?
C16 H16 . 0.95 ?
C21 C22 . 1.391(2) ?
C21 C26 . 1.399(3) ?
C22 C23 . 1.393(3) ?
C22 H22 . 0.95 ?
C23 C24 . 1.376(3) ?
C23 H23 . 0.95 ?
C24 C25 . 1.379(3) ?
C24 H24 . 0.95 ?
C25 C26 . 1.389(3) ?
C25 H25 . 0.95 ?
C26 H26 . 0.95 ?
C31 C36 . 1.388(3) ?
C31 C32 . 1.393(2) ?
C32 C33 . 1.393(3) ?
C32 H32 . 0.95 ?
C33 C34 . 1.383(3) ?
C33 H33 . 0.95 ?
C34 C35 . 1.385(3) ?
C34 H34 . 0.95 ?
C35 C36 . 1.388(3) ?
C35 H35 . 0.95 ?
C36 H36 . 0.95 ?
C41 C46 . 1.390(3) ?
C41 C42 . 1.398(3) ?
C42 C43 . 1.383(3) ?
C42 H42 . 0.95 ?
C43 C44 . 1.379(3) ?
C43 H43 . 0.95 ?
C44 C45 . 1.382(3) ?
C44 H44 . 0.95 ?
C45 C46 . 1.391(3) ?
C45 H45 . 0.95 ?
C46 H46 . 0.95 ?
C51 C52 . 1.396(3) ?
C51 C56 . 1.404(3) ?
C52 C53 . 1.392(3) ?
C52 H52 . 0.95 ?
C53 C54 . 1.374(4) ?
C53 H53 . 0.95 ?
C54 C55 . 1.371(3) ?
C54 H54 . 0.95 ?
C55 C56 . 1.392(3) ?
C55 H55 . 0.95 ?
C56 H56 . 0.95 ?
C61 C62 . 1.398(3) ?
C61 C66 . 1.408(3) ?
C62 C63 . 1.398(3) ?
C62 H62 . 0.95 ?
C63 C64 . 1.375(3) ?
C63 H63 . 0.95 ?
C64 C65 . 1.383(3) ?
C64 H64 . 0.95 ?
C65 C66 . 1.389(3) ?
C65 H65 . 0.95 ?
C66 H66 . 0.95 ?

loop_
_geom_torsion_atom_site_label_1
_geom_torsion_atom_site_label_2
_geom_torsion_atom_site_label_3
_geom_torsion_atom_site_label_4
_geom_torsion_site_symmetry_1
_geom_torsion
_geom_torsion_publ_flag
P2 Rh P1 C11 . 111.92(7) ?
P2 Rh P1 C11 2_655 -78.41(7) ?
P2 Rh P1 C21 . -123.62(7) ?
P2 Rh P1 C21 2_655 46.06(7) ?
P2 Rh P1 C1 . -3.55(7) ?
P2 Rh P1 C1 2_655 166.12(7) ?
P2 Rh P2 C41 2_655 -0.88(6) ?
P1 Rh P2 C41 2_655 -93.20(6) ?
P1 Rh P2 C41 . 92.85(7) ?
P2 Rh P2 C31 2_655 122.64(8) ?
P1 Rh P2 C31 2_655 30.33(8) ?
P1 Rh P2 C31 . -143.62(8) ?
P2 Rh P2 C2 2_655 -114.59(7) ?
P1 Rh P2 C2 2_655 153.09(7) ?
P1 Rh P2 C2 . -20.86(7) ?
C11 P1 C1 C2 . -91.40(14) ?
C21 P1 C1 C2 . 161.31(13) ?
Rh P1 C1 C2 . 32.83(14) ?
P1 C1 C2 P2 . -49.41(15) y
C41 P2 C2 C1 . -71.28(14) ?
C31 P2 C2 C1 . -178.81(13) ?
Rh P2 C2 C1 . 46.87(14) ?
C21 P1 C11 C12 . -136.86(15) ?
C1 P1 C11 C12 . 115.38(15) ?
Rh P1 C11 C12 . -4.91(17) ?
C21 P1 C11 C16 . 41.36(17) ?
C1 P1 C11 C16 . -66.40(16) ?
Rh P1 C11 C16 . 173.31(13) ?
C16 C11 C12 C13 . -2.6(3) ?
P1 C11 C12 C13 . 175.68(14) ?
C11 C12 C13 C14 . 0.8(3) ?
C12 C13 C14 C15 . 1.4(3) ?
C13 C14 C15 C16 . -1.7(3) ?
C14 C15 C16 C11 . -0.2(3) ?
C12 C11 C16 C15 . 2.3(3) ?
P1 C11 C16 C15 . -175.99(15) ?
C11 P1 C21 C22 . 34.82(17) ?
C1 P1 C21 C22 . 140.90(15) ?
Rh P1 C21 C22 . -95.73(15) ?
C11 P1 C21 C26 . -153.13(15) ?
C1 P1 C21 C26 . -47.06(16) ?
Rh P1 C21 C26 . 76.31(16) ?
C26 C21 C22 C23 . -0.1(3) ?
P1 C21 C22 C23 . 172.03(15) ?
C21 C22 C23 C24 . 0.2(3) ?
C22 C23 C24 C25 . -0.3(3) ?
C23 C24 C25 C26 . 0.3(3) ?
C24 C25 C26 C21 . -0.3(3) ?
C22 C21 C26 C25 . 0.2(3) ?
P1 C21 C26 C25 . -172.08(15) ?
C41 P2 C31 C36 . -179.48(15) ?
C2 P2 C31 C36 . -71.26(16) ?
Rh P2 C31 C36 . 53.62(17) ?
C41 P2 C31 C32 . 3.46(18) ?
C2 P2 C31 C32 . 111.68(17) ?
Rh P2 C31 C32 . -123.45(15) ?
C36 C31 C32 C33 . 0.0(3) ?
P2 C31 C32 C33 . 177.10(15) ?
C31 C32 C33 C34 . -1.1(3) ?
C32 C33 C34 C35 . 1.2(3) ?
C33 C34 C35 C36 . -0.2(3) ?
C34 C35 C36 C31 . -0.9(3) ?
C32 C31 C36 C35 . 0.9(3) ?
P2 C31 C36 C35 . -176.25(15) ?
C31 P2 C41 C46 . -100.49(15) ?
C2 P2 C41 C46 . 151.28(15) ?
Rh P2 C41 C46 . 34.56(16) ?
C31 P2 C41 C42 . 74.84(18) ?
C2 P2 C41 C42 . -33.39(18) ?
Rh P2 C41 C42 . -150.11(15) ?
C46 C41 C42 C43 . 0.7(3) ?
P2 C41 C42 C43 . -174.59(15) ?
C41 C42 C43 C44 . 0.8(3) ?
C42 C43 C44 C45 . -0.5(3) ?
C43 C44 C45 C46 . -1.4(3) ?
C42 C41 C46 C45 . -2.6(3) ?
P2 C41 C46 C45 . 172.91(15) ?
C44 C45 C46 C41 . 3.0(3) ?
C61 B C51 C52 2_755 -152.97(19) ?
C61 B C51 C52 . 83.4(2) ?
C51 B C51 C52 2_755 -36.86(16) ?
C61 B C51 C56 2_755 34.3(2) ?
C61 B C51 C56 . -89.32(19) ?
C51 B C51 C56 2_755 150.44(19) ?
C56 C51 C52 C53 . -0.4(3) ?
B C51 C52 C53 . -173.49(19) ?
C51 C52 C53 C54 . -1.0(3) ?
C52 C53 C54 C55 . 1.4(4) ?
C53 C54 C55 C56 . -0.5(3) ?
C54 C55 C56 C51 . -0.9(3) ?
C52 C51 C56 C55 . 1.3(3) ?
B C51 C56 C55 . 174.56(17) ?
C61 B C61 C62 2_755 -27.67(15) ?
C51 B C61 C62 2_755 -144.24(19) ?
C51 B C61 C62 . 93.0(2) ?
C61 B C61 C66 2_755 157.96(18) ?
C51 B C61 C66 2_755 41.4(2) ?
C51 B C61 C66 . -81.41(19) ?
C66 C61 C62 C63 . -2.2(3) ?
B C61 C62 C63 . -176.89(17) ?
C61 C62 C63 C64 . 0.6(3) ?
C62 C63 C64 C65 . 1.1(3) ?
C63 C64 C65 C66 . -1.2(3) ?
C64 C65 C66 C61 . -0.5(3) ?
C62 C61 C66 C65 . 2.2(3) ?
B C61 C66 C65 . 177.05(16) ?
